data_2209931
loop_
_publ_author_name
'Kotlyar, S. A.'
'Zubatyuk, R. I.'
'Shishkin, O. V.'
'Kiriyak, A. V.'
'Pluzhnik-Gladyr, S. M.'
'Kamalov, G. L'

_publ_section_title
;
 (Benzo-18-crown-6)potassium chlorochromate(VI)
;
_journal_coeditor_code LH2117
_journal_issue 8
_journal_name_full 'Acta Crystallographica Section E'
_journal_page_first m1790
_journal_page_last m1792
_journal_paper_doi 10.1107/S1600536806025360
_journal_volume 62
_journal_year 2006
_chemical_formula_iupac '[K (C16 H24 O6)] [Cr Cl O3]'
_chemical_formula_moiety 'C16 H24 Cl Cr K O9'
_chemical_formula_sum 'C16 H24 Cl Cr K O9'
_chemical_formula_weight 486.9
_chemical_name_common
;
(Benzo-18-crown-6)potassium chlorochromate
;
_chemical_name_systematic
;
(2,3,5,6,8,9,11,12,14,15-decahydro-1,4,7,10,13,16-
benzohexaoxacyclooctadecine)potassium chlorochromate
;
_space_group_IT_number 33
_symmetry_cell_setting orthorhombic
_symmetry_space_group_name_Hall 'P 2c -2n'
_symmetry_space_group_name_H-M 'P n a 21'
_audit_creation_method 'WinGX routine CIF_UPDATE'
_cell_angle_alpha 90
_cell_angle_beta 90
_cell_angle_gamma 90
_cell_formula_units_Z 4
_cell_length_a 15.8744(12)
_cell_length_b 7.8637(10)
_cell_length_c 16.562(2)
_cell_measurement_reflns_used 8193
_cell_measurement_temperature 100(2)
_cell_measurement_theta_max 34.7741
_cell_measurement_theta_min 2.5631
_cell_volume 2067.5(4)
_computing_cell_refinement
;
CrysAlis RED (Oxford Diffraction, 2006)
;
_computing_data_collection
;
CrysAlis CCD (Oxford Diffraction, 2006)
;
_computing_data_reduction
;
CrysAlis RED
;
_computing_molecular_graphics 'please specify'
_computing_publication_material SHELXL97
_computing_structure_refinement 'SHELXL97 (Sheldrick, 1997)'
_computing_structure_solution 'SHELXS97 (Sheldrick, 1997)'
_diffrn_ambient_temperature 100(2)
_diffrn_detector_area_resol_mean 16.1827
_diffrn_measured_fraction_theta_full 0.994
_diffrn_measured_fraction_theta_max 0.954
_diffrn_measurement_device_type 'Xcalibur 3'
_diffrn_measurement_method \w
_diffrn_radiation_monochromator graphite
_diffrn_radiation_source 'Enhance (Mo) X-ray Source'
_diffrn_radiation_type MoK\a
_diffrn_radiation_wavelength 0.71073
_diffrn_reflns_av_R_equivalents 0.0241
_diffrn_reflns_limit_h_max 25
_diffrn_reflns_limit_h_min -20
_diffrn_reflns_limit_k_max 12
_diffrn_reflns_limit_k_min -12
_diffrn_reflns_limit_l_max 21
_diffrn_reflns_limit_l_min -26
_diffrn_reflns_number 15472
_diffrn_reflns_theta_full 32.5
_diffrn_reflns_theta_max 34.72
_diffrn_reflns_theta_min 2.87
_diffrn_standards_decay_% 0
_diffrn_standards_interval_count 0
_exptl_absorpt_coefficient_mu 0.929
_exptl_absorpt_correction_T_max 0.793
_exptl_absorpt_correction_T_min 0.708
_exptl_absorpt_correction_type multi-scan
_exptl_absorpt_process_details '(CrysAlis RED; Oxford Diffraction, 2006)'
_exptl_crystal_colour 'Pale orange'
_exptl_crystal_density_diffrn 1.564
_exptl_crystal_density_method 'not measured'
_exptl_crystal_description prism
_exptl_crystal_F_000 1008
_exptl_crystal_size_max .4
_exptl_crystal_size_mid .3
_exptl_crystal_size_min .25
_refine_diff_density_max 0.41
_refine_diff_density_min -0.367
_refine_ls_abs_structure_details 'Flack (1983), 2634 Friedel pairs'
_refine_ls_abs_structure_Flack 0.009(11)
_refine_ls_extinction_method none
_refine_ls_goodness_of_fit_ref 1.017
_refine_ls_hydrogen_treatment constr
_refine_ls_matrix_type full
_refine_ls_number_parameters 253
_refine_ls_number_reflns 7230
_refine_ls_number_restraints 1
_refine_ls_restrained_S_all 1.017
_refine_ls_R_factor_gt 0.0268
_refine_ls_shift/su_max 0.001
_refine_ls_structure_factor_coef Fsqd
_refine_ls_weighting_details 'calc w=1/[\s^2^(Fo^2^)+(0.02P)^2^] where P=(Fo^2^+2Fc^2^)/3'
_refine_ls_weighting_scheme calc
_refine_ls_wR_factor_ref 0.0503
_reflns_number_gt 5979
_reflns_number_total 7230
_reflns_threshold_expression I>2\s(I)
_cod_data_source_file lh2117.cif
_cod_data_source_block I
_cod_original_cell_volume 2067.4(4)
_cod_database_code 2209931
_cod_database_fobs_code 2209931

loop_
_symmetry_equiv_pos_as_xyz
'x, y, z'
'-x, -y, z+1/2'
'-x+1/2, y+1/2, z+1/2'
'x+1/2, -y+1/2, z'

loop_
_atom_site_type_symbol
_atom_site_label
_atom_site_fract_x
_atom_site_fract_y
_atom_site_fract_z
_atom_site_U_iso_or_equiv
_atom_site_adp_type
_atom_site_calc_flag
_atom_site_refinement_flags
_atom_site_occupancy
Cr Cr1 -0.320664(13) 0.99136(3) -0.406533(13) 0.01455(4) Uani d . 1
K K1 -0.332281(18) 0.51318(4) -0.370222(15) 0.01553(6) Uani d . 1
Cl Cl1 -0.27020(2) 0.87280(5) -0.29566(2) 0.02445(8) Uani d . 1
O O1 -0.24374(6) 0.42156(14) -0.22905(6) 0.0173(2) Uani d . 1
O O2 -0.42520(6) 0.41285(13) -0.23302(6) 0.0179(2) Uani d . 1
O O3 -0.51081(6) 0.52176(13) -0.37710(6) 0.0202(2) Uani d . 1
O O4 -0.40578(6) 0.45712(14) -0.51630(6) 0.0191(2) Uani d . 1
O O5 -0.23117(6) 0.53318(13) -0.50929(6) 0.0173(2) Uani d . 1
O O6 -0.15244(6) 0.49638(13) -0.35528(5) 0.01624(19) Uani d . 1
O O7 -0.38595(7) 0.85769(15) -0.44456(7) 0.0256(2) Uani d . 1
O O8 -0.24429(7) 1.02899(18) -0.46756(7) 0.0326(3) Uani d . 1
O O9 -0.36707(8) 1.16465(15) -0.38117(7) 0.0318(3) Uani d . 1
C C1 -0.11703(9) 0.53426(17) -0.28163(8) 0.0144(3) Uani d . 1
C C2 -0.03812(9) 0.60547(18) -0.27131(9) 0.0181(3) Uani d . 1
H H2A -0.0052 0.6355 -0.317 0.022 Uiso calc R 1
C C3 -0.00687(10) 0.6332(2) -0.19360(9) 0.0227(3) Uani d . 1
H H3A 0.0475 0.6815 -0.1866 0.027 Uiso calc R 1
C C4 -0.05440(10) 0.5911(2) -0.12719(10) 0.0235(3) Uani d . 1
H H4A -0.0326 0.6097 -0.0745 0.028 Uiso calc R 1
C C5 -0.13414(10) 0.52155(19) -0.13688(8) 0.0200(3) Uani d . 1
H H5A -0.167 0.4941 -0.0907 0.024 Uiso calc R 1
C C6 -0.16612(9) 0.49187(18) -0.21352(8) 0.0157(2) Uani d . 1
C C7 -0.29581(9) 0.3869(2) -0.15989(8) 0.0193(3) Uani d . 1
H H7A -0.3112 0.4946 -0.1326 0.023 Uiso calc R 1
H H7B -0.2649 0.3146 -0.1209 0.023 Uiso calc R 1
C C8 -0.37373(9) 0.2972(2) -0.18846(9) 0.0199(3) Uani d . 1
H H8A -0.3579 0.1998 -0.2232 0.024 Uiso calc R 1
H H8B -0.4055 0.2529 -0.1415 0.024 Uiso calc R 1
C C9 -0.50002(9) 0.3318(2) -0.26089(9) 0.0206(3) Uani d . 1
H H9A -0.5323 0.286 -0.2146 0.025 Uiso calc R 1
H H9B -0.4855 0.2361 -0.2972 0.025 Uiso calc R 1
C C10 -0.55208(9) 0.46070(19) -0.30552(10) 0.0223(3) Uani d . 1
H H10A -0.6066 0.4088 -0.3207 0.027 Uiso calc R 1
H H10B -0.5639 0.558 -0.2693 0.027 Uiso calc R 1
C C11 -0.53649(10) 0.4332(2) -0.44816(10) 0.0246(3) Uani d . 1
H H11A -0.5982 0.4443 -0.4554 0.03 Uiso calc R 1
H H11B -0.5228 0.3109 -0.4429 0.03 Uiso calc R 1
C C12 -0.49173(9) 0.5065(2) -0.52007(9) 0.0241(3) Uani d . 1
H H12A -0.5176 0.4637 -0.5705 0.029 Uiso calc R 1
H H12B -0.4963 0.6321 -0.5196 0.029 Uiso calc R 1
C C13 -0.35902(10) 0.5134(2) -0.58458(8) 0.0232(3) Uani d . 1
H H13A -0.3593 0.6392 -0.5873 0.028 Uiso calc R 1
H H13B -0.3845 0.4686 -0.6348 0.028 Uiso calc R 1
C C14 -0.27074(10) 0.4497(2) -0.57608(8) 0.0216(3) Uani d . 1
H H14A -0.2712 0.3253 -0.567 0.026 Uiso calc R 1
H H14B -0.2388 0.473 -0.6262 0.026 Uiso calc R 1
C C15 -0.14798(9) 0.4713(2) -0.49822(9) 0.0198(3) Uani d . 1
H H15A -0.1139 0.496 -0.5469 0.024 Uiso calc R 1
H H15B -0.1494 0.3464 -0.4905 0.024 Uiso calc R 1
C C16 -0.10823(9) 0.5539(2) -0.42582(8) 0.0188(3) Uani d . 1
H H16A -0.048 0.5221 -0.4223 0.023 Uiso calc R 1
H H16B -0.1121 0.6792 -0.4303 0.023 Uiso calc R 1

loop_
_atom_site_aniso_label
_atom_site_aniso_U_11
_atom_site_aniso_U_22
_atom_site_aniso_U_33
_atom_site_aniso_U_12
_atom_site_aniso_U_13
_atom_site_aniso_U_23
Cr1 0.01470(9) 0.01534(10) 0.01362(8) -0.00058(9) 0.00104(9) -0.00147(10)
K1 0.01361(12) 0.01862(14) 0.01435(12) -0.00156(12) -0.00061(10) -0.00062(12)
Cl1 0.03110(18) 0.02263(17) 0.01962(14) 0.00111(16) -0.00677(15) 0.00083(15)
O1 0.0154(5) 0.0239(5) 0.0126(4) -0.0037(4) 0.0014(4) 0.0004(4)
O2 0.0156(5) 0.0141(5) 0.0240(5) -0.0021(4) 0.0017(4) 0.0012(4)
O3 0.0162(5) 0.0180(5) 0.0263(5) -0.0028(4) 0.0007(4) -0.0032(4)
O4 0.0169(5) 0.0228(6) 0.0177(4) 0.0008(4) -0.0047(4) 0.0007(4)
O5 0.0178(4) 0.0202(5) 0.0138(4) 0.0024(4) -0.0005(4) -0.0020(4)
O6 0.0151(4) 0.0216(5) 0.0121(4) -0.0025(4) 0.0004(3) 0.0008(4)
O7 0.0261(6) 0.0259(6) 0.0247(5) -0.0077(5) -0.0060(4) 0.0004(5)
O8 0.0204(5) 0.0568(9) 0.0207(5) -0.0091(6) 0.0033(4) 0.0021(5)
O9 0.0496(8) 0.0203(5) 0.0257(5) 0.0105(5) 0.0007(5) -0.0004(5)
C1 0.0152(6) 0.0132(6) 0.0148(6) 0.0037(5) -0.0020(5) -0.0007(5)
C2 0.0168(7) 0.0142(6) 0.0233(7) 0.0013(6) -0.0008(5) -0.0002(5)
C3 0.0175(7) 0.0195(7) 0.0311(8) 0.0011(6) -0.0070(6) -0.0055(6)
C4 0.0247(8) 0.0238(8) 0.0221(7) 0.0065(7) -0.0095(6) -0.0070(6)
C5 0.0223(7) 0.0226(8) 0.0151(6) 0.0050(6) -0.0014(5) -0.0021(6)
C6 0.0144(6) 0.0162(6) 0.0165(6) 0.0040(6) -0.0010(4) -0.0007(5)
C7 0.0209(7) 0.0235(7) 0.0136(6) 0.0017(6) 0.0041(5) 0.0029(6)
C8 0.0218(7) 0.0175(7) 0.0203(6) 0.0003(6) 0.0051(5) 0.0038(6)
C9 0.0153(7) 0.0163(7) 0.0303(7) -0.0042(5) 0.0049(6) -0.0022(6)
C10 0.0143(6) 0.0206(7) 0.0321(8) -0.0022(6) 0.0047(6) -0.0020(6)
C11 0.0153(7) 0.0257(8) 0.0329(8) -0.0007(6) -0.0046(6) -0.0082(7)
C12 0.0211(7) 0.0256(8) 0.0257(7) 0.0032(7) -0.0096(6) -0.0053(7)
C13 0.0267(7) 0.0267(8) 0.0161(6) -0.0031(7) -0.0054(5) 0.0032(6)
C14 0.0281(8) 0.0242(8) 0.0127(6) -0.0028(6) 0.0000(6) -0.0031(5)
C15 0.0171(6) 0.0270(8) 0.0153(6) 0.0042(6) 0.0025(5) -0.0003(6)
C16 0.0150(6) 0.0254(7) 0.0161(6) -0.0005(6) 0.0027(5) 0.0022(5)

loop_
_atom_type_symbol
_atom_type_description
_atom_type_scat_dispersion_real
_atom_type_scat_dispersion_imag
_atom_type_scat_source
C C 0.0033 0.0016 'International Tables Vol C Tables 4.2.6.8 and 6.1.1.4'
H H 0 0 'International Tables Vol C Tables 4.2.6.8 and 6.1.1.4'
O O 0.0106 0.006 'International Tables Vol C Tables 4.2.6.8 and 6.1.1.4'
Cl Cl 0.1484 0.1585 'International Tables Vol C Tables 4.2.6.8 and 6.1.1.4'
K K 0.2009 0.2494 'International Tables Vol C Tables 4.2.6.8 and 6.1.1.4'
Cr Cr 0.3209 0.6236 'International Tables Vol C Tables 4.2.6.8 and 6.1.1.4'

loop_
_geom_angle_atom_site_label_1
_geom_angle_atom_site_label_2
_geom_angle_atom_site_label_3
_geom_angle_site_symmetry_1
_geom_angle_site_symmetry_3
_geom_angle
_geom_angle_publ_flag
O7 Cr1 O9 . . 111.25(6) ?
O7 Cr1 O8 . . 111.18(6) ?
O9 Cr1 O8 . . 110.78(7) ?
O7 Cr1 Cl1 . . 106.49(4) ?
O9 Cr1 Cl1 . . 107.88(5) ?
O8 Cr1 Cl1 . . 109.09(5) ?
O4 K1 O9 . 1_545 72.52(3) ?
O4 K1 O5 . . 61.69(3) ?
O9 K1 O5 1_545 . 96.56(3) ?
O4 K1 O1 . . 155.33(3) ?
O9 K1 O1 1_545 . 84.38(3) ?
O5 K1 O1 . . 114.12(3) ?
O4 K1 O2 . . 116.51(3) ?
O9 K1 O2 1_545 . 71.07(3) ?
O5 K1 O2 . . 166.84(3) ?
O1 K1 O2 . . 61.43(3) ?
O4 K1 O3 . . 62.61(3) ?
O9 K1 O3 1_545 . 79.85(4) ?
O5 K1 O3 . . 122.41(3) ?
O1 K1 O3 . . 122.48(3) ?
O2 K1 O3 . . 61.10(3) ?
O4 K1 O6 . . 119.72(3) ?
O9 K1 O6 1_545 . 99.02(3) ?
O5 K1 O6 . . 60.34(3) ?
O1 K1 O6 . . 54.62(3) ?
O2 K1 O6 . . 115.97(3) ?
O3 K1 O6 . . 177.06(3) ?
O4 K1 O7 . . 70.75(3) ?
O9 K1 O7 1_545 . 140.91(3) ?
O5 K1 O7 . . 77.43(3) ?
O1 K1 O7 . . 133.64(3) ?
O2 K1 O7 . . 114.91(3) ?
O3 K1 O7 . . 71.84(3) ?
O6 K1 O7 . . 110.40(3) ?
O4 K1 Cl1 . . 127.64(3) ?
O9 K1 Cl1 1_545 . 159.82(3) ?
O5 K1 Cl1 . . 95.15(2) ?
O1 K1 Cl1 . . 75.85(2) ?
O2 K1 Cl1 . . 95.52(2) ?
O3 K1 Cl1 . . 107.36(2) ?
O6 K1 Cl1 . . 72.82(2) ?
O7 K1 Cl1 . . 58.08(2) ?
Cr1 Cl1 K1 . . 86.633(16) ?
C6 O1 C7 . . 116.24(11) y
C6 O1 K1 . . 119.92(8) ?
C7 O1 K1 . . 114.95(8) ?
C9 O2 C8 . . 111.07(11) y
C9 O2 K1 . . 107.45(8) ?
C8 O2 K1 . . 107.16(8) ?
C11 O3 C10 . . 112.78(11) y
C11 O3 K1 . . 107.87(8) ?
C10 O3 K1 . . 114.48(8) ?
C12 O4 C13 . . 112.40(11) y
C12 O4 K1 . . 114.00(8) ?
C13 O4 K1 . . 115.62(8) ?
C15 O5 C14 . . 110.54(11) y
C15 O5 K1 . . 113.96(8) ?
C14 O5 K1 . . 110.90(8) ?
C1 O6 C16 . . 116.97(10) y
C1 O6 K1 . . 118.25(7) ?
C16 O6 K1 . . 113.68(7) ?
Cr1 O7 K1 . . 103.85(5) ?
Cr1 O9 K1 . 1_565 139.20(7) ?
O6 C1 C2 . . 124.58(12) ?
O6 C1 C6 . . 115.59(11) ?
C2 C1 C6 . . 119.82(12) ?
C1 C2 C3 . . 119.94(13) ?
C1 C2 H2A . . 120 ?
C3 C2 H2A . . 120 ?
C4 C3 C2 . . 120.32(14) ?
C4 C3 H3A . . 119.8 ?
C2 C3 H3A . . 119.8 ?
C3 C4 C5 . . 120.20(14) ?
C3 C4 H4A . . 119.9 ?
C5 C4 H4A . . 119.9 ?
C6 C5 C4 . . 120.38(14) ?
C6 C5 H5A . . 119.8 ?
C4 C5 H5A . . 119.8 ?
O1 C6 C5 . . 124.53(13) ?
O1 C6 C1 . . 116.14(11) ?
C5 C6 C1 . . 119.33(13) ?
O1 C7 C8 . . 108.15(11) ?
O1 C7 H7A . . 110.1 ?
C8 C7 H7A . . 110.1 ?
O1 C7 H7B . . 110.1 ?
C8 C7 H7B . . 110.1 ?
H7A C7 H7B . . 108.4 ?
O2 C8 C7 . . 109.59(12) ?
O2 C8 H8A . . 109.8 ?
C7 C8 H8A . . 109.8 ?
O2 C8 H8B . . 109.8 ?
C7 C8 H8B . . 109.8 ?
H8A C8 H8B . . 108.2 ?
O2 C9 C10 . . 108.41(12) ?
O2 C9 H9A . . 110 ?
C10 C9 H9A . . 110 ?
O2 C9 H9B . . 110 ?
C10 C9 H9B . . 110 ?
H9A C9 H9B . . 108.4 ?
O3 C10 C9 . . 112.37(12) ?
O3 C10 H10A . . 109.1 ?
C9 C10 H10A . . 109.1 ?
O3 C10 H10B . . 109.1 ?
C9 C10 H10B . . 109.1 ?
H10A C10 H10B . . 107.9 ?
O3 C11 C12 . . 109.37(12) ?
O3 C11 H11A . . 109.8 ?
C12 C11 H11A . . 109.8 ?
O3 C11 H11B . . 109.8 ?
C12 C11 H11B . . 109.8 ?
H11A C11 H11B . . 108.2 ?
O4 C12 C11 . . 108.35(12) ?
O4 C12 H12A . . 110 ?
C11 C12 H12A . . 110 ?
O4 C12 H12B . . 110 ?
C11 C12 H12B . . 110 ?
H12A C12 H12B . . 108.4 ?
O4 C13 C14 . . 108.05(12) ?
O4 C13 H13A . . 110.1 ?
C14 C13 H13A . . 110.1 ?
O4 C13 H13B . . 110.1 ?
C14 C13 H13B . . 110.1 ?
H13A C13 H13B . . 108.4 ?
O5 C14 C13 . . 109.31(12) ?
O5 C14 H14A . . 109.8 ?
C13 C14 H14A . . 109.8 ?
O5 C14 H14B . . 109.8 ?
C13 C14 H14B . . 109.8 ?
H14A C14 H14B . . 108.3 ?
O5 C15 C16 . . 110.21(12) ?
O5 C15 H15A . . 109.6 ?
C16 C15 H15A . . 109.6 ?
O5 C15 H15B . . 109.6 ?
C16 C15 H15B . . 109.6 ?
H15A C15 H15B . . 108.1 ?
O6 C16 C15 . . 107.94(12) ?
O6 C16 H16A . . 110.1 ?
C15 C16 H16A . . 110.1 ?
O6 C16 H16B . . 110.1 ?
C15 C16 H16B . . 110.1 ?
H16A C16 H16B . . 108.4 ?

loop_
_geom_bond_atom_site_label_1
_geom_bond_atom_site_label_2
_geom_bond_site_symmetry_2
_geom_bond_distance
_geom_bond_publ_flag
Cr1 O7 . 1.6048(11) y
Cr1 O9 . 1.6051(12) y
Cr1 O8 . 1.6059(11) y
Cr1 Cl1 . 2.2096(5) y
K1 O4 . 2.7218(10) y
K1 O9 1_545 2.8017(13) y
K1 O5 . 2.8118(10) y
K1 O1 . 2.8215(10) y
K1 O2 . 2.8217(11) y
K1 O3 . 2.8371(11) y
K1 O6 . 2.8686(10) y
K1 O7 . 3.0953(12) y
K1 Cl1 . 3.2394(6) y
O1 C6 . 1.3748(16) ?
O1 C7 . 1.4386(16) ?
O2 C9 . 1.4249(17) ?
O2 C8 . 1.4279(18) ?
O3 C11 . 1.4270(19) ?
O3 C10 . 1.4370(19) ?
O4 C12 . 1.4200(18) ?
O4 C13 . 1.4233(18) ?
O5 C15 . 1.4193(17) ?
O5 C14 . 1.4315(17) ?
O6 C1 . 1.3757(16) ?
O6 C16 . 1.4359(16) ?
O9 K1 1_565 2.8017(13) ?
C1 C2 . 1.383(2) ?
C1 C6 . 1.4109(19) ?
C2 C3 . 1.396(2) ?
C2 H2A . 0.95 ?
C3 C4 . 1.374(2) ?
C3 H3A . 0.95 ?
C4 C5 . 1.388(2) ?
C4 H4A . 0.95 ?
C5 C6 . 1.3869(19) ?
C5 H5A . 0.95 ?
C7 C8 . 1.500(2) ?
C7 H7A . 0.99 ?
C7 H7B . 0.99 ?
C8 H8A . 0.99 ?
C8 H8B . 0.99 ?
C9 C10 . 1.502(2) ?
C9 H9A . 0.99 ?
C9 H9B . 0.99 ?
C10 H10A . 0.99 ?
C10 H10B . 0.99 ?
C11 C12 . 1.502(2) ?
C11 H11A . 0.99 ?
C11 H11B . 0.99 ?
C12 H12A . 0.99 ?
C12 H12B . 0.99 ?
C13 C14 . 1.495(2) ?
C13 H13A . 0.99 ?
C13 H13B . 0.99 ?
C14 H14A . 0.99 ?
C14 H14B . 0.99 ?
C15 C16 . 1.503(2) ?
C15 H15A . 0.99 ?
C15 H15B . 0.99 ?
C16 H16A . 0.99 ?
C16 H16B . 0.99 ?

loop_
_geom_torsion_atom_site_label_1
_geom_torsion_atom_site_label_2
_geom_torsion_atom_site_label_3
_geom_torsion_atom_site_label_4
_geom_torsion_site_symmetry_1
_geom_torsion_site_symmetry_4
_geom_torsion
_geom_torsion_publ_flag
O7 Cr1 Cl1 K1 . . 19.71(5) ?
O9 Cr1 Cl1 K1 . . 139.22(5) ?
O8 Cr1 Cl1 K1 . . -100.37(5) ?
O4 K1 Cl1 Cr1 . . 2.47(3) ?
O9 K1 Cl1 Cr1 1_545 . -174.36(8) ?
O5 K1 Cl1 Cr1 . . 60.33(3) ?
O1 K1 Cl1 Cr1 . . 173.94(2) ?
O2 K1 Cl1 Cr1 . . -127.39(3) ?
O3 K1 Cl1 Cr1 . . -65.97(3) ?
O6 K1 Cl1 Cr1 . . 117.11(2) ?
O7 K1 Cl1 Cr1 . . -11.39(3) ?
O4 K1 O1 C6 . . 116.66(11) ?
O9 K1 O1 C6 1_545 . 137.02(10) ?
O5 K1 O1 C6 . . 42.33(10) ?
O2 K1 O1 C6 . . -151.50(10) ?
O3 K1 O1 C6 . . -148.80(9) ?
O6 K1 O1 C6 . . 31.77(9) ?
O7 K1 O1 C6 . . -53.27(11) ?
Cl1 K1 O1 C6 . . -47.01(9) ?
O4 K1 O1 C7 . . -97.19(11) ?
O9 K1 O1 C7 1_545 . -76.83(10) ?
O5 K1 O1 C7 . . -171.52(9) ?
O2 K1 O1 C7 . . -5.35(9) ?
O3 K1 O1 C7 . . -2.65(10) ?
O6 K1 O1 C7 . . 177.92(11) ?
O7 K1 O1 C7 . . 92.88(10) ?
Cl1 K1 O1 C7 . . 99.14(9) ?
O4 K1 O2 C9 . . 3.89(9) ?
O9 K1 O2 C9 1_545 . -54.36(9) ?
O5 K1 O2 C9 . . -74.89(16) ?
O1 K1 O2 C9 . . -148.31(9) ?
O3 K1 O2 C9 . . 34.29(8) ?
O6 K1 O2 C9 . . -145.35(8) ?
O7 K1 O2 C9 . . 83.84(9) ?
Cl1 K1 O2 C9 . . 141.10(8) ?
O4 K1 O2 C8 . . 123.33(8) ?
O9 K1 O2 C8 1_545 . 65.07(9) ?
O5 K1 O2 C8 . . 44.54(17) ?
O1 K1 O2 C8 . . -28.88(8) ?
O3 K1 O2 C8 . . 153.73(9) ?
O6 K1 O2 C8 . . -25.91(9) ?
O7 K1 O2 C8 . . -156.73(8) ?
Cl1 K1 O2 C8 . . -99.47(8) ?
O4 K1 O3 C11 . . 20.13(9) ?
O9 K1 O3 C11 1_545 . -55.33(9) ?
O5 K1 O3 C11 . . 36.03(10) ?
O1 K1 O3 C11 . . -131.92(9) ?
O2 K1 O3 C11 . . -129.21(10) ?
O7 K1 O3 C11 . . 97.37(9) ?
Cl1 K1 O3 C11 . . 144.09(9) ?
O4 K1 O3 C10 . . 146.55(9) ?
O9 K1 O3 C10 1_545 . 71.09(9) ?
O5 K1 O3 C10 . . 162.45(8) ?
O1 K1 O3 C10 . . -5.50(10) ?
O2 K1 O3 C10 . . -2.79(8) ?
O7 K1 O3 C10 . . -136.21(9) ?
Cl1 K1 O3 C10 . . -89.49(9) ?
O9 K1 O4 C12 1_545 . 103.10(10) ?
O5 K1 O4 C12 . . -149.09(11) ?
O1 K1 O4 C12 . . 124.39(11) ?
O2 K1 O4 C12 . . 45.60(11) ?
O3 K1 O4 C12 . . 15.67(10) ?
O6 K1 O4 C12 . . -166.36(10) ?
O7 K1 O4 C12 . . -63.32(10) ?
Cl1 K1 O4 C12 . . -75.75(10) ?
O9 K1 O4 C13 1_545 . -124.36(10) ?
O5 K1 O4 C13 . . -16.55(9) ?
O1 K1 O4 C13 . . -103.07(11) ?
O2 K1 O4 C13 . . 178.14(9) ?
O3 K1 O4 C13 . . 148.21(11) ?
O6 K1 O4 C13 . . -33.83(11) ?
O7 K1 O4 C13 . . 69.22(10) ?
Cl1 K1 O4 C13 . . 56.79(11) ?
O4 K1 O5 C15 . . -143.98(10) ?
O9 K1 O5 C15 1_545 . -77.91(9) ?
O1 K1 O5 C15 . . 8.85(10) ?
O2 K1 O5 C15 . . -58.40(17) ?
O3 K1 O5 C15 . . -160.03(9) ?
O6 K1 O5 C15 . . 18.76(9) ?
O7 K1 O5 C15 . . 141.30(9) ?
Cl1 K1 O5 C15 . . 85.63(9) ?
O4 K1 O5 C14 . . -18.48(9) ?
O9 K1 O5 C14 1_545 . 47.60(9) ?
O1 K1 O5 C14 . . 134.36(9) ?
O2 K1 O5 C14 . . 67.10(17) ?
O3 K1 O5 C14 . . -34.52(10) ?
O6 K1 O5 C14 . . 144.26(10) ?
O7 K1 O5 C14 . . -93.19(9) ?
Cl1 K1 O5 C14 . . -148.86(9) ?
O4 K1 O6 C1 . . 176.59(8) ?
O9 K1 O6 C1 1_545 . -108.47(9) ?
O5 K1 O6 C1 . . 159.08(10) ?
O1 K1 O6 C1 . . -32.02(8) ?
O2 K1 O6 C1 . . -35.21(10) ?
O7 K1 O6 C1 . . 97.70(9) ?
Cl1 K1 O6 C1 . . 52.57(8) ?
O4 K1 O6 C16 . . 33.67(10) ?
O9 K1 O6 C16 1_545 . 108.62(9) ?
O5 K1 O6 C16 . . 16.17(8) ?
O1 K1 O6 C16 . . -174.94(10) ?
O2 K1 O6 C16 . . -178.13(9) ?
O7 K1 O6 C16 . . -45.22(9) ?
Cl1 K1 O6 C16 . . -90.35(9) ?
O9 Cr1 O7 K1 . . -138.58(5) ?
O8 Cr1 O7 K1 . . 97.44(6) ?
Cl1 Cr1 O7 K1 . . -21.27(5) ?
O4 K1 O7 Cr1 . . -152.17(6) ?
O9 K1 O7 Cr1 1_545 . -172.98(5) ?
O5 K1 O7 Cr1 . . -88.08(5) ?
O1 K1 O7 Cr1 . . 23.39(7) ?
O2 K1 O7 Cr1 . . 96.78(5) ?
O3 K1 O7 Cr1 . . 141.29(6) ?
O6 K1 O7 Cr1 . . -36.68(6) ?
Cl1 K1 O7 Cr1 . . 16.24(4) ?
O7 Cr1 O9 K1 . 1_565 -148.47(8) ?
O8 Cr1 O9 K1 . 1_565 -24.26(11) ?
Cl1 Cr1 O9 K1 . 1_565 95.08(9) ?
C16 O6 C1 C2 . . -7.79(19) ?
K1 O6 C1 C2 . . -149.51(11) ?
C16 O6 C1 C6 . . 173.66(12) ?
K1 O6 C1 C6 . . 31.94(14) ?
O6 C1 C2 C3 . . -177.71(13) ?
C6 C1 C2 C3 . . 0.8(2) ?
C1 C2 C3 C4 . . -0.4(2) ?
C2 C3 C4 C5 . . -0.4(2) ?
C3 C4 C5 C6 . . 0.8(2) ?
C7 O1 C6 C5 . . 3.7(2) ?
K1 O1 C6 C5 . . 149.47(11) ?
C7 O1 C6 C1 . . -176.67(12) ?
K1 O1 C6 C1 . . -30.94(15) ?
C4 C5 C6 O1 . . 179.11(14) ?
C4 C5 C6 C1 . . -0.5(2) ?
O6 C1 C6 O1 . . -1.34(17) y
C2 C1 C6 O1 . . -179.96(12) ?
O6 C1 C6 C5 . . 178.27(13) ?
C2 C1 C6 C5 . . -0.4(2) ?
C6 O1 C7 C8 . . -175.05(12) ?
K1 O1 C7 C8 . . 37.52(14) ?
C9 O2 C8 C7 . . -179.82(11) ?
K1 O2 C8 C7 . . 63.10(12) ?
O1 C7 C8 O2 . . -69.91(15) y
C8 O2 C9 C10 . . 178.76(12) ?
K1 O2 C9 C10 . . -64.33(12) ?
C11 O3 C10 C9 . . 95.81(15) ?
K1 O3 C10 C9 . . -28.03(14) ?
O2 C9 C10 O3 . . 64.16(15) y
C10 O3 C11 C12 . . 179.04(12) ?
K1 O3 C11 C12 . . -53.55(13) ?
C13 O4 C12 C11 . . 176.86(13) ?
K1 O4 C12 C11 . . -49.09(14) ?
O3 C11 C12 O4 . . 71.66(16) y
C12 O4 C13 C14 . . -177.99(13) ?
K1 O4 C13 C14 . . 48.74(14) ?
C15 O5 C14 C13 . . 178.20(12) ?
K1 O5 C14 C13 . . 50.80(13) ?
O4 C13 C14 O5 . . -67.39(16) y
C14 O5 C15 C16 . . -177.51(12) ?
K1 O5 C15 C16 . . -51.82(14) ?
C1 O6 C16 C15 . . 169.25(12) ?
K1 O6 C16 C15 . . -47.33(13) ?
O5 C15 C16 O6 . . 67.06(15) y
